data_1561726
loop_
_publ_author_name
'Ramachandran, Krishna K.'
'Genet, Cl\'ement'
'Mar, Arthur'

_publ_section_title
;
 Quaternary rare-earth arsenides REAg1&#x2212;Zn As2 (RE=La--Nd, Sm,
 Gd--Dy) with tetragonal SrZnBi2- and HfCuSi2-type structures
;
_journal_name_full 'Journal of Solid State Chemistry'
_journal_page_first 204
_journal_page_last 211
_journal_paper_doi 10.1016/j.jssc.2015.08.032
_journal_volume 231
_journal_year 2015
_chemical_formula_structural 'La Ag0.50 Zn0.50 As2'
_chemical_formula_sum 'Ag0.5 As2 La Zn0.5'
_chemical_formula_weight 375.37
_chemical_name_common 'lanthanum silver zinc arsenide (1/0.5/0.5/2)'
_chemical_name_systematic 'lanthanum silver zinc arsenide (1/0.5/0.5/2)'
_space_group_crystal_system tetragonal
_space_group_IT_number 139
_space_group_name_Hall '-I 4 2'
_space_group_name_H-M_alt 'I 4/m m m'
_atom_sites_solution_hydrogens .
_atom_sites_solution_primary direct
_atom_sites_solution_secondary difmap
_audit_creation_method SHELXL-2013
_cell_angle_alpha 90
_cell_angle_beta 90
_cell_angle_gamma 90
_cell_formula_units_Z 4
_cell_length_a 4.1300(2)
_cell_length_b 4.1300(2)
_cell_length_c 20.8160(11)
_cell_measurement_reflns_used 2696
_cell_measurement_temperature 296(2)
_cell_measurement_theta_max 33.06
_cell_measurement_theta_min 3.92
_cell_volume 355.06(3)
_computing_cell_refinement 'Bruker SAINT 8.34A (Bruker, 2013)'
_computing_data_collection 'Bruker APEX 2 (Bruker, 2008)'
_computing_data_reduction 'Bruker SAINT 8.34A'
_computing_molecular_graphics 'ATOMS 5.1 (Dowty, 1999)'
_computing_publication_material 'Bruker SHELXTL'
_computing_structure_refinement 'SHELXL-2013 (Sheldrick, 2013)'
_computing_structure_solution 'SHELXS-97 (Sheldrick, 2008)'
_diffrn_ambient_temperature 296(2)
_diffrn_measured_fraction_theta_full 1.000
_diffrn_measured_fraction_theta_max 0.996
_diffrn_measurement_device_type 'Bruker PLATFORM/SMART APEX II CCD'
_diffrn_measurement_method '\w and \f scans'
_diffrn_radiation_type MoK\a
_diffrn_radiation_wavelength 0.71073
_diffrn_reflns_av_R_equivalents 0.0261
_diffrn_reflns_av_unetI/netI 0.0141
_diffrn_reflns_Laue_measured_fraction_full 1.000
_diffrn_reflns_Laue_measured_fraction_max 0.996
_diffrn_reflns_limit_h_max 6
_diffrn_reflns_limit_h_min -6
_diffrn_reflns_limit_k_max 6
_diffrn_reflns_limit_k_min -6
_diffrn_reflns_limit_l_max 31
_diffrn_reflns_limit_l_min -31
_diffrn_reflns_number 2499
_diffrn_reflns_point_group_measured_fraction_full 1.000
_diffrn_reflns_point_group_measured_fraction_max 0.996
_diffrn_reflns_theta_full 25.242
_diffrn_reflns_theta_max 33.057
_diffrn_reflns_theta_min 1.957
_diffrn_source 'fine-focus sealed tube'
_exptl_absorpt_coefficient_mu 36.220
_exptl_absorpt_correction_T_max 0.2396
_exptl_absorpt_correction_T_min 0.0623
_exptl_absorpt_correction_type numerical
_exptl_absorpt_process_details 'Bruker SHELXTL (Sheldrick, 2013)'
_exptl_crystal_colour black
_exptl_crystal_density_diffrn 7.022
_exptl_crystal_density_method 'not measured'
_exptl_crystal_description irregular
_exptl_crystal_F_000 646
_exptl_crystal_size_max 0.121
_exptl_crystal_size_mid 0.116
_exptl_crystal_size_min 0.078
_refine_diff_density_max 1.124
_refine_diff_density_min -0.772
_refine_diff_density_rms 0.192
_refine_ls_extinction_coef 0.0122(5)
_refine_ls_extinction_expression Fc^*^=kFc[1+0.001xFc^2^\l^3^/sin(2\q)]^-1/4^
_refine_ls_extinction_method SHELXL
_refine_ls_goodness_of_fit_ref 1.144
_refine_ls_hydrogen_treatment undef
_refine_ls_matrix_type full
_refine_ls_number_parameters 13
_refine_ls_number_reflns 248
_refine_ls_number_restraints 0
_refine_ls_restrained_S_all 1.144
_refine_ls_R_factor_all 0.0136
_refine_ls_R_factor_gt 0.0134
_refine_ls_shift/su_max 0.000
_refine_ls_shift/su_mean 0.000
_refine_ls_structure_factor_coef Fsqd
_refine_ls_weighting_details 'w=1/[\s^2^(Fo^2^)+(0.0092P)^2^+2.4955P] where P=(Fo^2^+2Fc^2^)/3'
_refine_ls_weighting_scheme calc
_refine_ls_wR_factor_gt 0.0306
_refine_ls_wR_factor_ref 0.0307
_reflns_Friedel_coverage 0.000
_reflns_Friedel_fraction_full .
_reflns_Friedel_fraction_max .
_reflns_number_gt 245
_reflns_number_total 248
_reflns_threshold_expression 'I > 2\s(I)'
_cod_data_source_file JSSC-2015-231-204.cif
_cod_data_source_block LaAgZnAs-unsplit
_cod_original_cell_volume 355.06(4)
_cod_original_formula_sum 'Ag0.50 As2 La Zn0.50'
_cod_database_code 1561726
_shelx_space_group_comment
;
The symmetry employed for this shelxl refinement is uniquely defined
by the following loop, which should always be used as a source of
symmetry information in preference to the above space-group names.
They are only intended as comments.
;
_shelx_estimated_absorpt_t_min 0.097
_shelx_estimated_absorpt_t_max 0.164
_shelxl_version_number 2013-4

loop_
_space_group_symop_operation_xyz
'x, y, z'
'-x, -y, z'
'-y, x, z'
'y, -x, z'
'-x, y, -z'
'x, -y, -z'
'y, x, -z'
'-y, -x, -z'
'x+1/2, y+1/2, z+1/2'
'-x+1/2, -y+1/2, z+1/2'
'-y+1/2, x+1/2, z+1/2'
'y+1/2, -x+1/2, z+1/2'
'-x+1/2, y+1/2, -z+1/2'
'x+1/2, -y+1/2, -z+1/2'
'y+1/2, x+1/2, -z+1/2'
'-y+1/2, -x+1/2, -z+1/2'
'-x, -y, -z'
'x, y, -z'
'y, -x, -z'
'-y, x, -z'
'x, -y, z'
'-x, y, z'
'-y, -x, z'
'y, x, z'
'-x+1/2, -y+1/2, -z+1/2'
'x+1/2, y+1/2, -z+1/2'
'y+1/2, -x+1/2, -z+1/2'
'-y+1/2, x+1/2, -z+1/2'
'x+1/2, -y+1/2, z+1/2'
'-x+1/2, y+1/2, z+1/2'
'-y+1/2, -x+1/2, z+1/2'
'y+1/2, x+1/2, z+1/2'

loop_
_atom_site_label
_atom_site_type_symbol
_atom_site_fract_x
_atom_site_fract_y
_atom_site_fract_z
_atom_site_U_iso_or_equiv
_atom_site_adp_type
_atom_site_occupancy
_atom_site_site_symmetry_order
_atom_site_calc_flag
_atom_site_refinement_flags_posn
_atom_site_refinement_flags_adp
_atom_site_refinement_flags_occupancy
_atom_site_disorder_assembly
_atom_site_disorder_group
La La 0.0000 0.0000 0.11185(2) 0.00847(12) Uani 1 8 d S T P . .
Ag Ag 0.0000 0.5000 0.2500 0.01228(14) Uani 0.5 8 d S T P . .
Zn Zn 0.0000 0.5000 0.2500 0.01228(14) Uani 0.5 8 d S T P . .
As1 As 0.0000 0.0000 0.33261(3) 0.01197(15) Uani 1 8 d S T P . .
As2 As 0.0000 0.5000 0.0000 0.0301(2) Uani 1 8 d S T P . .

loop_
_atom_site_aniso_label
_atom_site_aniso_U_11
_atom_site_aniso_U_22
_atom_site_aniso_U_33
_atom_site_aniso_U_23
_atom_site_aniso_U_13
_atom_site_aniso_U_12
La 0.00786(13) 0.00786(13) 0.00971(17) 0.000 0.000 0.000
Ag 0.01311(16) 0.01311(16) 0.0106(2) 0.000 0.000 0.000
Zn 0.01311(16) 0.01311(16) 0.0106(2) 0.000 0.000 0.000
As1 0.01045(18) 0.01045(18) 0.0150(3) 0.000 0.000 0.000
As2 0.0691(6) 0.0147(3) 0.0065(3) 0.000 0.000 0.000

loop_
_atom_type_symbol
_atom_type_description
_atom_type_scat_dispersion_real
_atom_type_scat_dispersion_imag
_atom_type_scat_source
Zn Zn 0.2839 1.4301 'International Tables Vol C Tables 4.2.6.8 and 6.1.1.4'
As As 0.0499 2.0058 'International Tables Vol C Tables 4.2.6.8 and 6.1.1.4'
Ag Ag -0.8971 1.1015 'International Tables Vol C Tables 4.2.6.8 and 6.1.1.4'
La La -0.2871 2.4523 'International Tables Vol C Tables 4.2.6.8 and 6.1.1.4'

loop_
_geom_angle_atom_site_label_1
_geom_angle_atom_site_label_2
_geom_angle_atom_site_label_3
_geom_angle
_geom_angle_site_symmetry_1
_geom_angle_site_symmetry_3
As2 La As2 55.963(5) 3 1_545
As2 La As2 83.140(8) 3 3_655
As2 La As2 55.963(5) 1_545 3_655
As2 La As2 55.963(5) 3 .
As2 La As2 83.140(8) 1_545 .
As2 La As2 55.963(5) 3_655 .
As2 La As1 135.367(9) 3 25
As2 La As1 135.367(9) 1_545 25
As2 La As1 80.742(10) 3_655 25
As2 La As1 80.742(10) . 25
As2 La As1 80.742(10) 3 25_445
As2 La As1 80.742(10) 1_545 25_445
As2 La As1 135.367(9) 3_655 25_445
As2 La As1 135.367(9) . 25_445
As1 La As1 136.81(2) 25 25_445
As2 La As1 80.742(10) 3 25_455
As2 La As1 135.367(9) 1_545 25_455
As2 La As1 135.367(9) 3_655 25_455
As2 La As1 80.742(10) . 25_455
As1 La As1 82.214(8) 25 25_455
As1 La As1 82.214(8) 25_445 25_455
As2 La As1 135.367(9) 3 25_545
As2 La As1 80.742(10) 1_545 25_545
As2 La As1 80.742(10) 3_655 25_545
As2 La As1 135.367(9) . 25_545
As1 La As1 82.214(8) 25 25_545
As1 La As1 82.214(8) 25_445 25_545
As1 La As1 136.81(2) 25_455 25_545
As2 La Ag 127.423(3) 3 .
As2 La Ag 174.112(7) 1_545 .
As2 La Ag 127.423(3) 3_655 .
As2 La Ag 102.748(4) . .
As1 La Ag 46.964(9) 25 .
As1 La Ag 94.849(12) 25_445 .
As1 La Ag 46.964(9) 25_455 .
As1 La Ag 94.848(12) 25_545 .
As2 La Ag 174.112(7) 3 25
As2 La Ag 127.423(3) 1_545 25
As2 La Ag 102.748(4) 3_655 25
As2 La Ag 127.423(3) . 25
As1 La Ag 46.964(9) 25 25
As1 La Ag 94.849(12) 25_445 25
As1 La Ag 94.848(12) 25_455 25
As1 La Ag 46.964(9) 25_545 25
Ag La Ag 48.717(4) . 25
As2 La Zn 174.112(7) 3 25
As2 La Zn 127.423(3) 1_545 25
As2 La Zn 102.748(4) 3_655 25
As2 La Zn 127.423(3) . 25
As1 La Zn 46.964(9) 25 25
As1 La Zn 94.849(12) 25_445 25
As1 La Zn 94.848(12) 25_455 25
As1 La Zn 46.964(9) 25_545 25
Ag La Zn 48.717(4) . 25
Ag La Zn 0.0 25 25
As1 Ag As1 114.173(11) . 25_455
As1 Ag As1 100.43(2) . 1_565
As1 Ag As1 114.173(11) 25_455 1_565
As1 Ag As1 114.173(11) . 25
As1 Ag As1 100.43(2) 25_455 25
As1 Ag As1 114.173(11) 1_565 25
As1 Ag Zn 122.914(6) . 25_565
As1 Ag Zn 122.913(6) 25_455 25_565
As1 Ag Zn 57.087(6) 1_565 25_565
As1 Ag Zn 57.087(6) 25 25_565
As1 Ag Zn 57.087(6) . 25_455
As1 Ag Zn 57.087(6) 25_455 25_455
As1 Ag Zn 122.913(6) 1_565 25_455
As1 Ag Zn 122.913(6) 25 25_455
Zn Ag Zn 180.0 25_565 25_455
As1 Ag Ag 57.087(6) . 25_455
As1 Ag Ag 57.087(6) 25_455 25_455
As1 Ag Ag 122.913(6) 1_565 25_455
As1 Ag Ag 122.913(6) 25 25_455
Zn Ag Ag 180.0 25_565 25_455
Zn Ag Ag 0.0 25_455 25_455
As1 Ag Ag 122.914(6) . 25_565
As1 Ag Ag 122.913(6) 25_455 25_565
As1 Ag Ag 57.087(6) 1_565 25_565
As1 Ag Ag 57.087(6) 25 25_565
Zn Ag Ag 0.0 25_565 25_565
Zn Ag Ag 180.0 25_455 25_565
Ag Ag Ag 180.0 25_455 25_565
As1 Ag Zn 122.914(6) . 25_465
As1 Ag Zn 57.087(6) 25_455 25_465
As1 Ag Zn 57.087(6) 1_565 25_465
As1 Ag Zn 122.913(6) 25 25_465
Zn Ag Zn 90.0 25_565 25_465
Zn Ag Zn 90.0 25_455 25_465
Ag Ag Zn 90.0 25_455 25_465
Ag Ag Zn 90.0 25_565 25_465
As1 Ag Ag 122.914(6) . 25_465
As1 Ag Ag 57.087(6) 25_455 25_465
As1 Ag Ag 57.087(6) 1_565 25_465
As1 Ag Ag 122.913(6) 25 25_465
Zn Ag Ag 90.0 25_565 25_465
Zn Ag Ag 90.0 25_455 25_465
Ag Ag Ag 90.0 25_455 25_465
Ag Ag Ag 90.0 25_565 25_465
Zn Ag Ag 0.0 25_465 25_465
As1 Ag Ag 57.086(6) . 25
As1 Ag Ag 122.913(6) 25_455 25
As1 Ag Ag 122.913(6) 1_565 25
As1 Ag Ag 57.087(6) 25 25
Zn Ag Ag 90.0 25_565 25
Zn Ag Ag 90.0 25_455 25
Ag Ag Ag 90.0 25_455 25
Ag Ag Ag 90.0 25_565 25
Zn Ag Ag 180.0 25_465 25
Ag Ag Ag 180.0 25_465 25
As1 Ag Zn 57.086(6) . 25
As1 Ag Zn 122.913(6) 25_455 25
As1 Ag Zn 122.913(6) 1_565 25
As1 Ag Zn 57.087(6) 25 25
Zn Ag Zn 90.0 25_565 25
Zn Ag Zn 90.0 25_455 25
Ag Ag Zn 90.0 25_455 25
Ag Ag Zn 90.0 25_565 25
Zn Ag Zn 180.0 25_465 25
Ag Ag Zn 180.0 25_465 25
Ag Ag Zn 0.0 25 25
Zn As1 Zn 65.827(11) 25_455 1_545
Zn As1 Ag 0.0 25_455 25_455
Zn As1 Ag 65.827(11) 1_545 25_455
Zn As1 Ag 65.827(11) 25_455 1_545
Zn As1 Ag 0.0 1_545 1_545
Ag As1 Ag 65.827(11) 25_455 1_545
Zn As1 Zn 100.43(2) 25_455 25
Zn As1 Zn 65.827(11) 1_545 25
Ag As1 Zn 100.43(2) 25_455 25
Ag As1 Zn 65.827(11) 1_545 25
Zn As1 Ag 65.827(11) 25_455 .
Zn As1 Ag 100.43(2) 1_545 .
Ag As1 Ag 65.827(11) 25_455 .
Ag As1 Ag 100.43(2) 1_545 .
Zn As1 Ag 65.827(11) 25 .
Zn As1 Ag 100.43(2) 25_455 25
Zn As1 Ag 65.827(11) 1_545 25
Ag As1 Ag 100.43(2) 25_455 25
Ag As1 Ag 65.827(11) 1_545 25
Zn As1 Ag 0.0 25 25
Ag As1 Ag 65.827(11) . 25
Zn As1 La 137.796(9) 25_455 25
Zn As1 La 137.796(9) 1_545 25
Ag As1 La 137.796(9) 25_455 25
Ag As1 La 137.796(9) 1_545 25
Zn As1 La 74.354(5) 25 25
Ag As1 La 74.354(5) . 25
Ag As1 La 74.354(5) 25 25
Zn As1 La 74.354(5) 25_455 25_445
Zn As1 La 74.354(5) 1_545 25_445
Ag As1 La 74.354(5) 25_455 25_445
Ag As1 La 74.354(5) 1_545 25_445
Zn As1 La 137.796(9) 25 25_445
Ag As1 La 137.796(9) . 25_445
Ag As1 La 137.796(9) 25 25_445
La As1 La 136.81(2) 25 25_445
Zn As1 La 74.354(5) 25_455 25_455
Zn As1 La 137.796(9) 1_545 25_455
Ag As1 La 74.354(5) 25_455 25_455
Ag As1 La 137.796(9) 1_545 25_455
Zn As1 La 137.796(9) 25 25_455
Ag As1 La 74.354(5) . 25_455
Ag As1 La 137.796(9) 25 25_455
La As1 La 82.214(8) 25 25_455
La As1 La 82.214(8) 25_445 25_455
Zn As1 La 137.796(9) 25_455 25_545
Zn As1 La 74.354(5) 1_545 25_545
Ag As1 La 137.796(9) 25_455 25_545
Ag As1 La 74.354(5) 1_545 25_545
Zn As1 La 74.354(5) 25 25_545
Ag As1 La 137.796(9) . 25_545
Ag As1 La 74.354(5) 25 25_545
La As1 La 82.214(8) 25 25_545
La As1 La 82.214(8) 25_445 25_545
La As1 La 136.81(2) 25_455 25_545
La As2 La 96.861(8) . 17
La As2 La 83.139(9) . 1_565
La As2 La 180.0 17 1_565
La As2 La 180.0 . 17_565
La As2 La 83.139(8) 17 17_565
La As2 La 96.861(8) 1_565 17_565

loop_
_geom_bond_atom_site_label_1
_geom_bond_atom_site_label_2
_geom_bond_distance
_geom_bond_site_symmetry_2
La As2 3.1121(3) 3
La As2 3.1121(3) 1_545
La As2 3.1121(3) 3_655
La As2 3.1121(3) .
La As1 3.1408(3) 25
La As1 3.1408(3) 25_445
La As1 3.1408(3) 25_455
La As1 3.1408(3) 25_545
La Ag 3.5403(3) .
La Ag 3.5403(3) 25
La Zn 3.5403(3) 25
Ag As1 2.6872(4) .
Ag As1 2.6873(4) 25_455
Ag As1 2.6873(4) 1_565
Ag As1 2.6873(4) 25
Ag Zn 2.92035(14) 25_565
Ag Zn 2.92035(14) 25_455
Ag Ag 2.92035(14) 25_455
Ag Ag 2.92035(14) 25_565
Ag Zn 2.92035(14) 25_465
Ag Ag 2.92035(14) 25_465
Ag Ag 2.92035(14) 25
Ag Zn 2.92035(14) 25
As1 Zn 2.6872(4) 25_455
As1 Zn 2.6872(4) 1_545
As1 Ag 2.6872(4) 25_455
As1 Ag 2.6872(4) 1_545
As1 Zn 2.6872(4) 25
As1 Ag 2.6872(4) 25
As1 La 3.1408(3) 25
As1 La 3.1408(3) 25_445
As1 La 3.1408(3) 25_455
As1 La 3.1408(3) 25_545
As2 La 3.1122(3) 17
As2 La 3.1122(3) 1_565
As2 La 3.1121(3) 17_565
